data_2239327
loop_
_publ_author_name
'Shi, Huaduan'
'Qin, Haisha'
'Ma, Zhen'

_publ_section_title
;
 Diethyl 2,2'-(ethane-1,2-diyldioxy)dibenzoate
;
_journal_issue 5
_journal_name_full 'Acta Crystallographica Section E'
_journal_page_first o552
_journal_paper_doi 10.1107/S1600536814007673
_journal_volume 70
_journal_year 2014
_chemical_formula_iupac 'C20 H22 O6'
_chemical_formula_moiety 'C20 H22 O6'
_chemical_formula_sum 'C20 H22 O6'
_chemical_formula_weight 358.38
_chemical_name_systematic
;
Diethyl 2,2'-(ethane-1,2-diyldioxy)dibenzoate
;
_space_group_IT_number 60
_symmetry_cell_setting orthorhombic
_symmetry_space_group_name_Hall '-P 2n 2ab'
_symmetry_space_group_name_H-M 'P b c n'
_atom_sites_solution_hydrogens geom
_atom_sites_solution_primary direct
_atom_sites_solution_secondary difmap
_audit_creation_method SHELXL-97
_cell_angle_alpha 90.00
_cell_angle_beta 90.00
_cell_angle_gamma 90.00
_cell_formula_units_Z 4
_cell_length_a 21.805(4)
_cell_length_b 9.871(2)
_cell_length_c 8.8646(18)
_cell_measurement_reflns_used 11280
_cell_measurement_temperature 298(2)
_cell_measurement_theta_max 27.55
_cell_measurement_theta_min 1.87
_cell_volume 1908.0(6)
_computing_cell_refinement 'SAINT (Bruker, 2002)'
_computing_data_collection 'SMART (Bruker, 2002)'
_computing_data_reduction 'SAINT (Bruker, 2002)'
_computing_molecular_graphics 'SHELXTL (Sheldrick, 2008)'
_computing_publication_material 'SHELXL97 (Sheldrick, 2008)'
_computing_structure_refinement 'SHELXL97 (Sheldrick, 2008)'
_computing_structure_solution 'SHELXS97 (Sheldrick, 2008)'
_diffrn_ambient_temperature 298(2)
_diffrn_detector_area_resol_mean 0
_diffrn_measured_fraction_theta_full 0.995
_diffrn_measured_fraction_theta_max 0.995
_diffrn_measurement_device_type 'Bruker SMART CCD'
_diffrn_measurement_method 'phi and omega scans'
_diffrn_radiation_monochromator Graphite
_diffrn_radiation_source 'fine-focus sealed tube'
_diffrn_radiation_type MoK\a
_diffrn_radiation_wavelength 0.71073
_diffrn_reflns_av_R_equivalents 0.0233
_diffrn_reflns_av_sigmaI/netI 0.0204
_diffrn_reflns_limit_h_max 27
_diffrn_reflns_limit_h_min -28
_diffrn_reflns_limit_k_max 12
_diffrn_reflns_limit_k_min -10
_diffrn_reflns_limit_l_max 11
_diffrn_reflns_limit_l_min -10
_diffrn_reflns_number 11280
_diffrn_reflns_theta_full 27.55
_diffrn_reflns_theta_max 27.55
_diffrn_reflns_theta_min 1.87
_diffrn_standards_decay_% 0
_diffrn_standards_interval_count 0
_diffrn_standards_interval_time 0
_diffrn_standards_number 0
_exptl_absorpt_coefficient_mu 0.092
_exptl_absorpt_correction_T_max 1.000
_exptl_absorpt_correction_T_min 0.858
_exptl_absorpt_correction_type multi-scan
_exptl_absorpt_process_details '(<i>SADABS</i>; Bruker, 2002)'
_exptl_crystal_colour colourless
_exptl_crystal_density_diffrn 1.248
_exptl_crystal_density_method 'not measured'
_exptl_crystal_description prism
_exptl_crystal_F_000 760
_exptl_crystal_size_max 0.35
_exptl_crystal_size_mid 0.31
_exptl_crystal_size_min 0.28
_refine_diff_density_max 0.167
_refine_diff_density_min -0.141
_refine_ls_extinction_coef 0.0102(19)
_refine_ls_extinction_expression Fc^*^=kFc[1+0.001xFc^2^\l^3^/sin(2\q)]^-1/4^
_refine_ls_extinction_method 'SHELXL97 (Sheldrick, 2008)'
_refine_ls_goodness_of_fit_ref 1.043
_refine_ls_hydrogen_treatment constr
_refine_ls_matrix_type full
_refine_ls_number_parameters 140
_refine_ls_number_reflns 2192
_refine_ls_number_restraints 24
_refine_ls_restrained_S_all 1.038
_refine_ls_R_factor_all 0.0608
_refine_ls_R_factor_gt 0.0410
_refine_ls_shift/su_max 0.000
_refine_ls_shift/su_mean 0.000
_refine_ls_structure_factor_coef Fsqd
_refine_ls_weighting_details 'calc w=1/[\s^2^(Fo^2^)+(0.0606P)^2^+0.3350P] where P=(Fo^2^+2Fc^2^)/3'
_refine_ls_weighting_scheme calc
_refine_ls_wR_factor_gt 0.1154
_refine_ls_wR_factor_ref 0.1324
_reflns_number_gt 1543
_reflns_number_total 2192
_reflns_threshold_expression I>2sigma(I)
_cod_data_source_file wm5015sup1.cif
_cod_data_source_block I
_cod_database_code 2239327
_cod_database_fobs_code 2239327

loop_
_symmetry_equiv_pos_as_xyz
'x, y, z'
'-x+1/2, -y+1/2, z+1/2'
'x+1/2, -y+1/2, -z'
'-x, y, -z+1/2'
'-x, -y, -z'
'x-1/2, y-1/2, -z-1/2'
'-x-1/2, y-1/2, z'
'x, -y, z-1/2'

loop_
_atom_site_type_symbol
_atom_site_label
_atom_site_fract_x
_atom_site_fract_y
_atom_site_fract_z
_atom_site_U_iso_or_equiv
_atom_site_adp_type
_atom_site_calc_flag
_atom_site_refinement_flags
_atom_site_occupancy
_atom_site_symmetry_multiplicity
_atom_site_disorder_assembly
_atom_site_disorder_group
O O1 0.36609(7) 0.94335(11) 0.09160(14) 0.0784(4) Uani d . 1 1 . .
O O2 0.41410(7) 0.77861(13) -0.03024(15) 0.0880(5) Uani d . 1 1 . .
O O3 0.43658(5) 0.59258(11) 0.20505(13) 0.0632(3) Uani d . 1 1 . .
C C1 0.38057(7) 0.81417(15) 0.06775(17) 0.0570(4) Uani d . 1 1 A .
C C02A 0.3859(9) 1.0477(15) -0.0051(11) 0.075(3) Uani d PU 0.41(2) 1 A 1
H H02A 0.4024 1.0099 -0.0976 0.090 Uiso calc PR 0.41(2) 1 A 1
H H02B 0.3518 1.1066 -0.0307 0.090 Uiso calc PR 0.41(2) 1 A 1
C C02B 0.4008(7) 1.0397(13) -0.0105(13) 0.114(4) Uani d PU 0.59(2) 1 A 2
H H02C 0.4421 1.0064 -0.0273 0.137 Uiso calc PR 0.59(2) 1 A 2
H H02D 0.3804 1.0466 -0.1074 0.137 Uiso calc PR 0.59(2) 1 A 2
C C2 0.34747(7) 0.72278(14) 0.17329(15) 0.0522(4) Uani d . 1 1 . .
C C01A 0.4309(8) 1.120(2) 0.0708(15) 0.127(4) Uani d PU 0.41(2) 1 A 1
H H01A 0.4127 1.1683 0.1536 0.191 Uiso calc PR 0.41(2) 1 A 1
H H01B 0.4497 1.1835 0.0029 0.191 Uiso calc PR 0.41(2) 1 A 1
H H01C 0.4614 1.0587 0.1084 0.191 Uiso calc PR 0.41(2) 1 A 1
C C01B 0.4030(7) 1.1719(7) 0.0618(8) 0.119(3) Uani d P 0.59(2) 1 A 2
H H01D 0.3620 1.2059 0.0738 0.179 Uiso calc PR 0.59(2) 1 A 2
H H01E 0.4262 1.2333 0.0004 0.179 Uiso calc PR 0.59(2) 1 A 2
H H01F 0.4220 1.1637 0.1590 0.179 Uiso calc PR 0.59(2) 1 A 2
C C3 0.28631(8) 0.74645(17) 0.20651(18) 0.0654(4) Uani d . 1 1 A .
H H3A 0.2668 0.8215 0.1650 0.078 Uiso calc R 1 1 . .
C C4 0.25382(8) 0.6610(2) 0.3000(2) 0.0766(5) Uani d . 1 1 . .
H H4A 0.2126 0.6773 0.3198 0.092 Uiso calc R 1 1 A .
C C5 0.28283(8) 0.55161(18) 0.3634(2) 0.0730(5) Uani d . 1 1 A .
H H5A 0.2611 0.4946 0.4275 0.088 Uiso calc R 1 1 . .
C C6 0.34359(7) 0.52495(15) 0.33381(19) 0.0634(4) Uani d . 1 1 . .
H H6A 0.3627 0.4505 0.3778 0.076 Uiso calc R 1 1 A .
C C7 0.37642(7) 0.60994(14) 0.23769(16) 0.0518(4) Uani d . 1 1 A .
C C8 0.46777(7) 0.48215(15) 0.27597(19) 0.0609(4) Uani d . 1 1 . .
H H8A 0.4482 0.3972 0.2493 0.073 Uiso calc R 1 1 . .
H H8B 0.4662 0.4922 0.3848 0.073 Uiso calc R 1 1 . .

loop_
_atom_site_aniso_label
_atom_site_aniso_U_11
_atom_site_aniso_U_22
_atom_site_aniso_U_33
_atom_site_aniso_U_12
_atom_site_aniso_U_13
_atom_site_aniso_U_23
O1 0.1251(11) 0.0471(6) 0.0631(7) 0.0001(6) 0.0089(7) 0.0031(5)
O2 0.1222(11) 0.0685(8) 0.0732(8) 0.0098(7) 0.0363(8) 0.0084(6)
O3 0.0597(6) 0.0607(6) 0.0692(7) 0.0009(5) 0.0008(5) 0.0183(5)
C1 0.0753(9) 0.0505(8) 0.0451(7) 0.0019(7) -0.0047(7) -0.0018(6)
C02A 0.128(7) 0.054(4) 0.043(3) -0.014(4) -0.014(4) 0.008(3)
C02B 0.174(9) 0.065(4) 0.104(6) -0.006(4) 0.034(5) 0.020(4)
C2 0.0654(9) 0.0485(7) 0.0425(7) -0.0015(6) -0.0024(6) -0.0060(6)
C01A 0.146(10) 0.103(9) 0.133(7) -0.059(7) 0.022(6) 0.010(7)
C01B 0.228(10) 0.057(3) 0.073(3) -0.031(4) -0.001(4) 0.003(2)
C3 0.0717(10) 0.0647(9) 0.0597(9) 0.0118(8) 0.0008(8) -0.0057(8)
C4 0.0655(10) 0.0869(12) 0.0774(12) -0.0004(9) 0.0129(9) -0.0070(10)
C5 0.0767(11) 0.0687(10) 0.0735(11) -0.0147(9) 0.0173(9) 0.0001(9)
C6 0.0733(10) 0.0530(8) 0.0640(9) -0.0065(7) 0.0039(8) 0.0054(7)
C7 0.0580(8) 0.0487(7) 0.0488(8) -0.0043(6) -0.0011(6) -0.0018(6)
C8 0.0677(8) 0.0487(8) 0.0662(9) -0.0034(7) -0.0087(7) 0.0060(7)

loop_
_atom_type_symbol
_atom_type_description
_atom_type_scat_dispersion_real
_atom_type_scat_dispersion_imag
_atom_type_scat_source
C C 0.0033 0.0016 'International Tables Vol C Tables 4.2.6.8 and 6.1.1.4'
H H 0.0000 0.0000 'International Tables Vol C Tables 4.2.6.8 and 6.1.1.4'
O O 0.0106 0.0060 'International Tables Vol C Tables 4.2.6.8 and 6.1.1.4'

loop_
_geom_angle_atom_site_label_1
_geom_angle_atom_site_label_2
_geom_angle_atom_site_label_3
_geom_angle_site_symmetry_1
_geom_angle_site_symmetry_3
_geom_angle
C1 O1 C02A . . 122.1(7)
C1 O1 C02B . . 112.8(5)
C02A O1 C02B . . 12.6(12)
C7 O3 C8 . . 117.59(11)
O2 C1 O1 . . 123.04(15)
O2 C1 C2 . . 125.41(14)
O1 C1 C2 . . 111.49(13)
C01A C02A O1 . . 107.4(10)
C01A C02A H02A . . 110.2
O1 C02A H02A . . 110.2
C01A C02A H02B . . 110.2
O1 C02A H02B . . 110.2
H02A C02A H02B . . 108.5
C01B C02B O1 . . 108.4(10)
C01B C02B H02C . . 110.0
O1 C02B H02C . . 110.0
C01B C02B H02D . . 110.0
O1 C02B H02D . . 110.0
H02C C02B H02D . . 108.4
C3 C2 C7 . . 118.74(14)
C3 C2 C1 . . 119.91(13)
C7 C2 C1 . . 121.32(13)
C02B C01B H01D . . 109.5
C02B C01B H01E . . 109.5
H01D C01B H01E . . 109.5
C02B C01B H01F . . 109.5
H01D C01B H01F . . 109.5
H01E C01B H01F . . 109.5
C4 C3 C2 . . 121.27(16)
C4 C3 H3A . . 119.4
C2 C3 H3A . . 119.4
C5 C4 C3 . . 119.41(16)
C5 C4 H4A . . 120.3
C3 C4 H4A . . 120.3
C4 C5 C6 . . 121.09(16)
C4 C5 H5A . . 119.5
C6 C5 H5A . . 119.5
C5 C6 C7 . . 119.74(15)
C5 C6 H6A . . 120.1
C7 C6 H6A . . 120.1
O3 C7 C6 . . 123.51(13)
O3 C7 C2 . . 116.73(12)
C6 C7 C2 . . 119.73(14)
O3 C8 C8 . 4_655 108.37(12)
O3 C8 H8A . . 110.0
C8 C8 H8A 4_655 . 110.0
O3 C8 H8B . . 110.0
C8 C8 H8B 4_655 . 110.0
H8A C8 H8B . . 108.4

loop_
_geom_bond_atom_site_label_1
_geom_bond_atom_site_label_2
_geom_bond_site_symmetry_2
_geom_bond_distance
O1 C1 . 1.3306(18)
O1 C02A . 1.408(14)
O1 C02B . 1.516(14)
O2 C1 . 1.1884(19)
O3 C7 . 1.3541(18)
O3 C8 . 1.4304(17)
C1 C2 . 1.487(2)
C02A C01A . 1.39(2)
C02A H02A . 0.9700
C02A H02B . 0.9700
C02B C01B . 1.455(15)
C02B H02C . 0.9700
C02B H02D . 0.9700
C2 C3 . 1.386(2)
C2 C7 . 1.402(2)
C01A H01A . 0.9600
C01A H01B . 0.9600
C01A H01C . 0.9600
C01B H01D . 0.9600
C01B H01E . 0.9600
C01B H01F . 0.9600
C3 C4 . 1.379(2)
C3 H3A . 0.9300
C4 C5 . 1.372(3)
C4 H4A . 0.9300
C5 C6 . 1.376(2)
C5 H5A . 0.9300
C6 C7 . 1.394(2)
C6 H6A . 0.9300
C8 C8 4_655 1.479(3)
C8 H8A . 0.9700
C8 H8B . 0.9700

loop_
_geom_torsion_atom_site_label_1
_geom_torsion_atom_site_label_2
_geom_torsion_atom_site_label_3
_geom_torsion_atom_site_label_4
_geom_torsion_site_symmetry_4
_geom_torsion
C02A O1 C1 O2 . 4.9(7)
C02B O1 C1 O2 . -4.7(6)
C02A O1 C1 C2 . -172.4(7)
C02B O1 C1 C2 . 177.9(6)
C1 O1 C02A C01A . -107.6(14)
C02B O1 C02A C01A . -63(4)
C1 O1 C02B C01B . -156.1(10)
C02A O1 C02B C01B . 64(4)
O2 C1 C2 C3 . -136.02(18)
O1 C1 C2 C3 . 41.24(19)
O2 C1 C2 C7 . 42.3(2)
O1 C1 C2 C7 . -140.48(14)
C7 C2 C3 C4 . -0.5(2)
C1 C2 C3 C4 . 177.81(15)
C2 C3 C4 C5 . 1.1(3)
C3 C4 C5 C6 . -0.8(3)
C4 C5 C6 C7 . -0.1(3)
C8 O3 C7 C6 . -1.2(2)
C8 O3 C7 C2 . 176.78(13)
C5 C6 C7 O3 . 178.61(15)
C5 C6 C7 C2 . 0.7(2)
C3 C2 C7 O3 . -178.45(13)
C1 C2 C7 O3 . 3.3(2)
C3 C2 C7 C6 . -0.4(2)
C1 C2 C7 C6 . -178.72(13)
C7 O3 C8 C8 4_655 179.76(14)
